data_9000506
loop_
_publ_author_name
'Finger, L. W.'
'Ohashi, Y.'

_publ_section_title
;
 The thermal expansion of diopside to 800 C and a refinement of the crystal
 structure at 700 C
 T = 700 C
;
_journal_name_full 'American Mineralogist'
_journal_page_first 303
_journal_page_last 310
_journal_volume 61
_journal_year 1976
_chemical_formula_sum 'Ca Mg O6 Si2'
_chemical_name_mineral Diopside
_space_group_IT_number 15
_symmetry_space_group_name_Hall '-C 2yc'
_symmetry_space_group_name_H-M 'C 1 2/c 1'
_cell_angle_alpha 90
_cell_angle_beta 105.98
_cell_angle_gamma 90
_cell_length_a 9.804
_cell_length_b 9.030
_cell_length_c 5.275
_cell_formula_units_Z 4
_cell_volume 448.951
_database_code_amcsd 0000517
_diffrn_ambient_temperature 973.15
_exptl_crystal_density_diffrn 3.204
_cod_original_formula_sum 'Ca Mg Si2 O6'
_cod_database_code 9000506

loop_
_space_group_symop_operation_xyz
x,y,z
1/2+x,1/2+y,z
x,-y,1/2+z
1/2+x,1/2-y,1/2+z
-x,y,1/2-z
1/2-x,1/2+y,1/2-z
-x,-y,-z
1/2-x,1/2-y,-z

loop_
_atom_site_aniso_label
_atom_site_aniso_U_11
_atom_site_aniso_U_22
_atom_site_aniso_U_33
_atom_site_aniso_U_12
_atom_site_aniso_U_13
_atom_site_aniso_U_23
Ca 0.00221 0.00165 0.00192 0.00000 0.00068 0.00000
Mg 0.00369 0.00178 0.00271 0.00000 0.00017 0.00000
Si 0.00144 0.00124 0.00178 -0.00013 0.00065 -0.00093
O1 0.00176 0.00211 0.00202 -0.00047 0.00061 -0.00070
O2 0.00315 0.00165 0.00287 -0.00086 0.00097 -0.00070
O3 0.00189 0.00240 0.00212 0.00013 0.00075 -0.00065

loop_
_atom_site_label
_atom_site_fract_x
_atom_site_fract_y
_atom_site_fract_z
Ca 0.00000 0.90670 0.25000
Mg 0.00000 0.30030 0.25000
Si 0.28640 0.09230 0.22990
O1 0.11670 0.08720 0.14170
O2 0.36170 0.24600 0.31660
O3 0.34930 0.01550 0.99780

loop_
_cod_related_entry_id
_cod_related_entry_database
_cod_related_entry_code
1 AMCSD 0000517
